data_8103388
loop_
_publ_author_name
'Nowacki, W.'
'Marumo, F.'

_publ_section_title
;
 The crystal structure of hatchite, Pb Tl Ag As2 S5
;
_journal_name_full
;
Zeitschrift fuer Kristallographie, Kristallgeometrie, Kristallphysik,
 Kristallchemie (145,1977-148,1979)
;
_journal_page_first 249
_journal_page_last 265
_journal_paper_doi 10.1524/zkri.1967.125.125.249
_journal_volume 125
_journal_year 1967
_chemical_formula_sum 'Ag As2 Pb S5 Tl'
_chemical_name_systematic 'Ag Pb Tl As2 S5'
_space_group_IT_number 2
_symmetry_space_group_name_Hall '-P 1'
_symmetry_space_group_name_H-M 'P -1'
_cell_angle_alpha 66.42
_cell_angle_beta 65.28
_cell_angle_gamma 74.9
_cell_formula_units_Z 2
_cell_length_a 9.22
_cell_length_b 7.84
_cell_length_c 8.06
_cell_volume 481.987
_citation_journal_id_ASTM ZKKKAJ
_cod_data_source_file silver1-2_40.cif
_cod_data_source_block Ag1As2Pb1S5Tl1
_cod_original_cell_volume 481.9866
_cod_original_formula_sum 'Ag1 As2 Pb1 S5 Tl1'
_cod_database_code 8103388

loop_
_symmetry_equiv_pos_as_xyz
x,y,z
-x,-y,-z

loop_
_atom_site_label
_atom_site_type_symbol
_atom_site_fract_x
_atom_site_fract_y
_atom_site_fract_z
_atom_site_occupancy
_atom_site_U_iso_or_equiv
Ag1 Ag+1 0.0853 0.891 0.1553 1 0.0
S5 S-2 0.183 0.215 0.891 1 0.0
Tl1 Tl+1 0.4064 0.2473 0.0574 0.5 0.0
S2 S-2 0.246 0.624 0.099 1 0.0
S4 S-2 0.091 0.182 0.474 1 0.0
Tl2 Tl+1 0.1322 0.6968 0.7249 0.5 0.0
S3 S-2 0.414 0.869 0.286 1 0.0
S1 S-2 0.452 0.371 0.371 1 0.0
Pb1 Pb+2 0.4064 0.2473 0.0574 0.5 0.0
As2 As+3 0.367 0.1068 0.6698 1 0.0
Pb2 Pb+2 0.1322 0.6968 0.7249 0.5 0.0
As1 As+3 0.1928 0.455 0.4228 1 0.0
